data_7042605
loop_
_publ_author_name
'Paitandi, Rajendra Prasad'
'Singh, Roop Shikha'
'Mukhopadhyay, Sujay'
'Kumar, Ashish'
'Pandey, Daya Shankar'

_publ_section_title
;
 Spacer length dependent architectural diversity in bis-dipyrrin
 copper(ii) complexes.
;
_journal_issue 16
_journal_name_full 'Dalton transactions (Cambridge, England : 2003)'
_journal_page_first 5420
_journal_page_last 5430
_journal_paper_doi 10.1039/c7dt00107j
_journal_volume 46
_journal_year 2017
_chemical_formula_moiety 'C39 H38 Cu N4 O2'
_chemical_formula_sum 'C39 H38 Cu N4 O2'
_chemical_formula_weight 658.27
_space_group_crystal_system monoclinic
_space_group_IT_number 15
_space_group_name_Hall '-C 2yc'
_space_group_name_H-M_alt 'C 1 2/c 1'
_symmetry_space_group_name_Hall '-C 2yc'
_symmetry_space_group_name_H-M 'C 1 2/c 1'
_atom_sites_solution_hydrogens geom
_audit_creation_method SHELXL-2014/7
_audit_update_record
;
2017-03-09 deposited with the CCDC.
2017-03-24 downloaded from the CCDC.
;
_cell_angle_alpha 90
_cell_angle_beta 105.343(3)
_cell_angle_gamma 90
_cell_formula_units_Z 8
_cell_length_a 25.9984(10)
_cell_length_b 9.3703(2)
_cell_length_c 28.3965(8)
_cell_measurement_reflns_used 3743
_cell_measurement_temperature 293(2)
_cell_measurement_theta_max 21.7280
_cell_measurement_theta_min 3.3600
_cell_volume 6671.2(4)
_computing_cell_refinement 'CrysAlis RED, Oxford Diffraction Ltd.,'
_computing_data_collection 'CrysAlis CCD, Oxford Diffraction Ltd.,'
_computing_data_reduction 'CrysAlis RED, Oxford Diffraction Ltd.,'
_computing_molecular_graphics Ortep3
_computing_publication_material Shelx97
_computing_structure_refinement 'SHELXL-2014/7 (Sheldrick, 2014)'
_computing_structure_solution 'SHELXS-97 (Sheldrick, 1997)'
_diffrn_ambient_temperature 293(2)
_diffrn_detector_area_resol_mean 15.9948
_diffrn_measured_fraction_theta_full 0.998
_diffrn_measured_fraction_theta_max 0.998
_diffrn_measurement_device_type 'OXFORD DIFFRACTION SUPER NOVA'
_diffrn_measurement_method \w/q-scan
_diffrn_radiation_monochromator graphite
_diffrn_radiation_source 'Micro-Focus (Cu) X-ray Source'
_diffrn_radiation_type MoK\a
_diffrn_radiation_wavelength 0.71073
_diffrn_reflns_av_R_equivalents 0.1095
_diffrn_reflns_av_unetI/netI 0.0999
_diffrn_reflns_Laue_measured_fraction_full 0.998
_diffrn_reflns_Laue_measured_fraction_max 0.998
_diffrn_reflns_limit_h_max 30
_diffrn_reflns_limit_h_min -30
_diffrn_reflns_limit_k_max 11
_diffrn_reflns_limit_k_min -11
_diffrn_reflns_limit_l_max 33
_diffrn_reflns_limit_l_min -33
_diffrn_reflns_number 26373
_diffrn_reflns_point_group_measured_fraction_full 0.998
_diffrn_reflns_point_group_measured_fraction_max 0.998
_diffrn_reflns_theta_full 24.999
_diffrn_reflns_theta_max 24.999
_diffrn_reflns_theta_min 3.067
_exptl_absorpt_coefficient_mu 0.695
_exptl_absorpt_correction_T_max 1.00000
_exptl_absorpt_correction_T_min 0.37759
_exptl_absorpt_correction_type multi-scan
_exptl_absorpt_process_details
;
CrysAlisPro, Agilent Technologies,
Version 1.171.37.33 (release 27-03-2014 CrysAlis171 .NET)
(compiled Mar 27 2014,17:12:48)
Empirical absorption correction using spherical harmonics,
 implemented in SCALE3 ABSPACK scaling algorithm.
;
_exptl_crystal_colour green
_exptl_crystal_density_diffrn 1.311
_exptl_crystal_density_method 'not measured'
_exptl_crystal_description block
_exptl_crystal_F_000 2760
_exptl_crystal_size_max 0.330
_exptl_crystal_size_mid 0.260
_exptl_crystal_size_min 0.210
_refine_diff_density_max 0.479
_refine_diff_density_min -0.413
_refine_diff_density_rms 0.061
_refine_ls_extinction_method none
_refine_ls_goodness_of_fit_ref 1.039
_refine_ls_hydrogen_treatment constr
_refine_ls_matrix_type full
_refine_ls_number_parameters 415
_refine_ls_number_reflns 5865
_refine_ls_number_restraints 0
_refine_ls_restrained_S_all 1.039
_refine_ls_R_factor_all 0.1219
_refine_ls_R_factor_gt 0.0628
_refine_ls_shift/su_max 0.000
_refine_ls_shift/su_mean 0.000
_refine_ls_structure_factor_coef Fsqd
_refine_ls_weighting_details 'w=1/[\s^2^(Fo^2^)+(0.0453P)^2^+3.2172P] where P=(Fo^2^+2Fc^2^)/3'
_refine_ls_weighting_scheme calc
_refine_ls_wR_factor_gt 0.1247
_refine_ls_wR_factor_ref 0.1611
_reflns_Friedel_coverage 0.000
_reflns_number_gt 3345
_reflns_number_total 5865
_reflns_threshold_expression 'I > 2\s(I)'
_cod_data_source_file c7dt00107j2.cif
_cod_data_source_block shelx
_cod_depositor_comments 'Adding full bibliography for 7042603--7042608.cif.'
_cod_database_code 7042605
_shelx_shelxl_version_number 2014/7
_shelx_space_group_comment
;
The symmetry employed for this shelxl refinement is uniquely defined
by the following loop, which should always be used as a source of
symmetry information in preference to the above space-group names.
They are only intended as comments.
;
_shelx_estimated_absorpt_t_min 0.803
_shelx_estimated_absorpt_t_max 0.868

loop_
_space_group_symop_operation_xyz
'x, y, z'
'-x, y, -z+1/2'
'x+1/2, y+1/2, z'
'-x+1/2, y+1/2, -z+1/2'
'-x, -y, -z'
'x, -y, z-1/2'
'-x+1/2, -y+1/2, -z'
'x+1/2, -y+1/2, z-1/2'

loop_
_atom_site_label
_atom_site_type_symbol
_atom_site_fract_x
_atom_site_fract_y
_atom_site_fract_z
_atom_site_U_iso_or_equiv
_atom_site_adp_type
_atom_site_occupancy
_atom_site_site_symmetry_order
_atom_site_calc_flag
_atom_site_refinement_flags_posn
_atom_site_refinement_flags_adp
Cu1 Cu 0.67148(2) 0.20320(6) 0.14329(2) 0.0508(2) Uani 1 1 d . .
O1 O 0.56937(16) 0.0313(4) -0.03049(12) 0.0707(11) Uani 1 1 d . .
O2 O 0.60400(17) 0.6226(4) 0.22689(13) 0.0838(13) Uani 1 1 d . .
N1 N 0.66601(16) 0.0031(4) 0.12319(13) 0.0510(10) Uani 1 1 d . .
N2 N 0.67411(16) 0.2674(4) 0.07891(13) 0.0546(11) Uani 1 1 d . .
N3 N 0.62798(16) 0.1932(4) 0.18988(13) 0.0502(10) Uani 1 1 d . .
N4 N 0.71522(17) 0.3565(4) 0.18012(13) 0.0496(10) Uani 1 1 d . .
C1 C 0.6656(2) -0.1108(5) 0.15095(18) 0.0592(14) Uani 1 1 d . .
H1 H 0.6676 -0.1057 0.1841 0.071 Uiso 1 1 calc R U
C2 C 0.6619(2) -0.2384(5) 0.1254(2) 0.0644(15) Uani 1 1 d . .
H2 H 0.6606 -0.3300 0.1376 0.077 Uiso 1 1 calc R U
C3 C 0.6607(2) -0.2010(5) 0.07855(18) 0.0593(14) Uani 1 1 d . .
H3 H 0.6582 -0.2632 0.0525 0.071 Uiso 1 1 calc R U
C4 C 0.66383(19) -0.0496(5) 0.07694(16) 0.0467(12) Uani 1 1 d . .
C5 C 0.66513(19) 0.0341(5) 0.03743(17) 0.0505(12) Uani 1 1 d . .
C6 C 0.6706(2) 0.1834(5) 0.03758(16) 0.0521(13) Uani 1 1 d . .
C7 C 0.6698(2) 0.2747(6) -0.00195(19) 0.0746(17) Uani 1 1 d . .
H7 H 0.6682 0.2464 -0.0337 0.089 Uiso 1 1 calc R U
C8 C 0.6718(3) 0.4122(6) 0.0143(2) 0.085(2) Uani 1 1 d . .
H8 H 0.6714 0.4949 -0.0038 0.102 Uiso 1 1 calc R U
C9 C 0.6743(2) 0.4025(5) 0.0639(2) 0.0712(17) Uani 1 1 d . .
H9 H 0.6759 0.4812 0.0842 0.085 Uiso 1 1 calc R U
C10 C 0.5862(2) 0.1080(5) 0.1865(2) 0.0652(15) Uani 1 1 d . .
H10 H 0.5757 0.0366 0.1631 0.078 Uiso 1 1 calc R U
C11 C 0.5599(2) 0.1390(6) 0.2222(2) 0.0797(18) Uani 1 1 d . .
H11 H 0.5296 0.0943 0.2267 0.096 Uiso 1 1 calc R U
C12 C 0.5878(2) 0.2482(6) 0.2492(2) 0.0658(15) Uani 1 1 d . .
H12 H 0.5802 0.2910 0.2761 0.079 Uiso 1 1 calc R U
C13 C 0.6299(2) 0.2844(5) 0.22912(16) 0.0479(12) Uani 1 1 d . .
C14 C 0.6673(2) 0.3943(5) 0.24291(17) 0.0489(12) Uani 1 1 d . .
C15 C 0.7075(2) 0.4275(5) 0.22116(16) 0.0492(12) Uani 1 1 d . .
C16 C 0.7477(2) 0.5322(5) 0.23541(18) 0.0609(15) Uani 1 1 d . .
H16 H 0.7515 0.5960 0.2612 0.073 Uiso 1 1 calc R U
C17 C 0.7798(2) 0.5235(6) 0.20481(19) 0.0673(15) Uani 1 1 d . .
H17 H 0.8100 0.5781 0.2059 0.081 Uiso 1 1 calc R U
C18 C 0.7582(2) 0.4150(5) 0.17100(18) 0.0606(14) Uani 1 1 d . .
H18 H 0.7723 0.3876 0.1455 0.073 Uiso 1 1 calc R U
C19 C 0.6590(2) -0.0341(5) -0.01152(18) 0.0571(14) Uani 1 1 d . .
C20 C 0.7008(3) -0.0986(6) -0.0242(2) 0.0842(19) Uani 1 1 d . .
H20 H 0.7335 -0.1074 -0.0009 0.101 Uiso 1 1 calc R U
C21 C 0.6955(3) -0.1508(7) -0.0709(3) 0.097(2) Uani 1 1 d . .
H21 H 0.7243 -0.1935 -0.0790 0.117 Uiso 1 1 calc R U
C22 C 0.6479(3) -0.1393(7) -0.1048(2) 0.092(2) Uani 1 1 d . .
H22 H 0.6442 -0.1753 -0.1361 0.111 Uiso 1 1 calc R U
C23 C 0.6052(3) -0.0753(6) -0.0937(2) 0.0810(18) Uani 1 1 d . .
H23 H 0.5728 -0.0664 -0.1173 0.097 Uiso 1 1 calc R U
C24 C 0.6108(2) -0.0238(5) -0.04668(19) 0.0608(14) Uani 1 1 d . .
C25 C 0.6628(2) 0.4870(5) 0.28499(17) 0.0516(12) Uani 1 1 d . .
C26 C 0.6917(2) 0.4636(6) 0.33252(19) 0.0751(17) Uani 1 1 d . .
H26 H 0.7152 0.3870 0.3397 0.090 Uiso 1 1 calc R U
C27 C 0.6861(3) 0.5536(8) 0.3699(2) 0.087(2) Uani 1 1 d . .
H27 H 0.7053 0.5361 0.4020 0.105 Uiso 1 1 calc R U
C28 C 0.6526(3) 0.6667(8) 0.3592(2) 0.087(2) Uani 1 1 d . .
H28 H 0.6487 0.7260 0.3843 0.104 Uiso 1 1 calc R U
C29 C 0.6244(3) 0.6954(6) 0.3124(2) 0.0769(17) Uani 1 1 d . .
H29 H 0.6019 0.7743 0.3056 0.092 Uiso 1 1 calc R U
C30 C 0.6296(2) 0.6053(5) 0.27478(18) 0.0593(14) Uani 1 1 d . .
C31 C 0.5322(3) 0.1192(7) -0.0628(2) 0.093(2) Uani 1 1 d . .
H31A H 0.5119 0.0635 -0.0903 0.112 Uiso 1 1 calc R U
H31B H 0.5505 0.1946 -0.0752 0.112 Uiso 1 1 calc R U
C32 C 0.4950(3) 0.1831(7) -0.0350(2) 0.0829(19) Uani 1 1 d . .
H32A H 0.4736 0.1069 -0.0268 0.099 Uiso 1 1 calc R U
H32B H 0.4708 0.2486 -0.0565 0.099 Uiso 1 1 calc R U
C33 C 0.5229(3) 0.2623(6) 0.0117(2) 0.088(2) Uani 1 1 d . .
H33A H 0.5460 0.1960 0.0338 0.106 Uiso 1 1 calc R U
H33B H 0.5452 0.3364 0.0037 0.106 Uiso 1 1 calc R U
C34 C 0.4854(3) 0.3296(6) 0.0377(3) 0.092(2) Uani 1 1 d . .
H34A H 0.4612 0.2567 0.0434 0.110 Uiso 1 1 calc R U
H34B H 0.4641 0.4009 0.0164 0.110 Uiso 1 1 calc R U
C35 C 0.5121(3) 0.3995(6) 0.0861(3) 0.096(2) Uani 1 1 d . .
H35A H 0.5338 0.4782 0.0802 0.115 Uiso 1 1 calc R U
H35B H 0.5357 0.3307 0.1065 0.115 Uiso 1 1 calc R U
C36 C 0.4735(3) 0.4553(7) 0.1136(3) 0.102(2) Uani 1 1 d . .
H36A H 0.4501 0.3783 0.1175 0.123 Uiso 1 1 calc R U
H36B H 0.4516 0.5294 0.0943 0.123 Uiso 1 1 calc R U
C37 C 0.5015(3) 0.5163(7) 0.1643(3) 0.103(2) Uani 1 1 d . .
H37A H 0.4758 0.5180 0.1836 0.124 Uiso 1 1 calc R U
H37B H 0.5297 0.4509 0.1801 0.124 Uiso 1 1 calc R U
C38 C 0.5248(3) 0.6600(7) 0.1656(2) 0.094(2) Uani 1 1 d . .
H38A H 0.4961 0.7279 0.1540 0.113 Uiso 1 1 calc R U
H38B H 0.5470 0.6624 0.1431 0.113 Uiso 1 1 calc R U
C39 C 0.5573(3) 0.7075(6) 0.2144(2) 0.0813(18) Uani 1 1 d . .
H39A H 0.5666 0.8075 0.2134 0.098 Uiso 1 1 calc R U
H39B H 0.5372 0.6958 0.2386 0.098 Uiso 1 1 calc R U

loop_
_atom_site_aniso_label
_atom_site_aniso_U_11
_atom_site_aniso_U_22
_atom_site_aniso_U_33
_atom_site_aniso_U_23
_atom_site_aniso_U_13
_atom_site_aniso_U_12
Cu1 0.0702(5) 0.0432(3) 0.0414(4) -0.0037(3) 0.0188(3) -0.0039(3)
O1 0.084(3) 0.077(2) 0.050(2) 0.0038(19) 0.016(2) 0.013(2)
O2 0.111(3) 0.089(3) 0.050(2) -0.008(2) 0.019(2) 0.044(3)
N1 0.070(3) 0.043(2) 0.042(2) -0.0048(19) 0.017(2) -0.0005(19)
N2 0.078(3) 0.040(2) 0.044(2) -0.0018(18) 0.015(2) -0.008(2)
N3 0.061(3) 0.044(2) 0.048(2) 0.0022(19) 0.020(2) -0.008(2)
N4 0.063(3) 0.048(2) 0.043(2) -0.0022(18) 0.023(2) 0.000(2)
C1 0.079(4) 0.047(3) 0.051(3) 0.003(2) 0.017(3) 0.006(3)
C2 0.083(4) 0.043(3) 0.068(4) 0.005(3) 0.020(3) 0.000(3)
C3 0.083(4) 0.040(3) 0.054(3) -0.011(2) 0.017(3) 0.001(3)
C4 0.057(3) 0.047(3) 0.037(3) -0.006(2) 0.013(2) 0.001(2)
C5 0.052(3) 0.052(3) 0.048(3) -0.013(2) 0.015(2) -0.006(2)
C6 0.067(4) 0.051(3) 0.040(3) -0.002(2) 0.018(2) -0.012(2)
C7 0.108(5) 0.079(4) 0.039(3) -0.003(3) 0.023(3) -0.023(4)
C8 0.129(6) 0.069(4) 0.054(4) 0.008(3) 0.021(4) -0.028(4)
C9 0.109(5) 0.047(3) 0.055(4) 0.000(3) 0.016(3) -0.011(3)
C10 0.083(4) 0.047(3) 0.074(4) -0.005(3) 0.034(3) -0.006(3)
C11 0.077(4) 0.069(4) 0.112(5) 0.000(4) 0.059(4) -0.013(3)
C12 0.079(4) 0.065(3) 0.063(4) 0.000(3) 0.036(3) -0.001(3)
C13 0.059(3) 0.047(3) 0.041(3) 0.008(2) 0.020(2) 0.004(2)
C14 0.057(3) 0.047(3) 0.043(3) 0.005(2) 0.014(2) 0.005(2)
C15 0.067(4) 0.045(3) 0.035(3) -0.005(2) 0.012(2) -0.003(2)
C16 0.082(4) 0.057(3) 0.043(3) -0.008(2) 0.015(3) -0.011(3)
C17 0.069(4) 0.076(4) 0.058(4) -0.018(3) 0.019(3) -0.019(3)
C18 0.069(4) 0.070(3) 0.049(3) -0.012(3) 0.026(3) -0.004(3)
C19 0.073(4) 0.054(3) 0.049(3) -0.012(2) 0.025(3) -0.013(3)
C20 0.083(5) 0.106(5) 0.071(4) -0.025(4) 0.033(4) -0.006(4)
C21 0.097(6) 0.123(6) 0.087(5) -0.046(4) 0.051(4) -0.018(4)
C22 0.122(7) 0.103(5) 0.062(4) -0.033(4) 0.041(4) -0.015(5)
C23 0.099(5) 0.091(4) 0.050(4) -0.015(3) 0.015(3) -0.018(4)
C24 0.076(4) 0.062(3) 0.048(3) -0.005(3) 0.023(3) -0.006(3)
C25 0.065(4) 0.053(3) 0.041(3) -0.007(2) 0.021(2) -0.005(3)
C26 0.090(5) 0.090(4) 0.048(4) -0.001(3) 0.021(3) -0.003(3)
C27 0.110(6) 0.117(5) 0.036(3) -0.006(3) 0.020(3) -0.002(5)
C28 0.107(6) 0.110(5) 0.050(4) -0.030(4) 0.033(4) -0.017(4)
C29 0.096(5) 0.073(4) 0.069(4) -0.018(3) 0.034(3) 0.007(3)
C30 0.073(4) 0.068(4) 0.039(3) -0.007(3) 0.019(3) -0.004(3)
C31 0.116(6) 0.088(4) 0.074(4) 0.015(4) 0.020(4) 0.009(4)
C32 0.082(5) 0.091(4) 0.071(4) 0.022(4) 0.013(4) 0.016(4)
C33 0.088(5) 0.073(4) 0.099(5) 0.006(4) 0.018(4) 0.016(4)
C34 0.077(5) 0.070(4) 0.131(6) -0.001(4) 0.032(4) 0.010(3)
C35 0.103(6) 0.070(4) 0.108(6) -0.004(4) 0.015(4) 0.016(4)
C36 0.108(6) 0.087(5) 0.113(6) -0.015(4) 0.031(5) 0.008(4)
C37 0.122(6) 0.091(5) 0.101(6) 0.011(4) 0.039(5) 0.016(4)
C38 0.113(6) 0.083(5) 0.085(5) 0.010(4) 0.025(4) 0.022(4)
C39 0.106(5) 0.063(4) 0.076(4) 0.004(3) 0.025(4) 0.021(4)

loop_
_atom_type_symbol
_atom_type_description
_atom_type_scat_dispersion_real
_atom_type_scat_dispersion_imag
_atom_type_scat_source
C C 0.0033 0.0016 'International Tables Vol C Tables 4.2.6.8 and 6.1.1.4'
H H 0.0000 0.0000 'International Tables Vol C Tables 4.2.6.8 and 6.1.1.4'
N N 0.0061 0.0033 'International Tables Vol C Tables 4.2.6.8 and 6.1.1.4'
O O 0.0106 0.0060 'International Tables Vol C Tables 4.2.6.8 and 6.1.1.4'
Cu Cu 0.3201 1.2651 'International Tables Vol C Tables 4.2.6.8 and 6.1.1.4'

loop_
_geom_angle_atom_site_label_1
_geom_angle_atom_site_label_2
_geom_angle_atom_site_label_3
_geom_angle
N2 Cu1 N1 92.29(16)
N2 Cu1 N4 96.65(15)
N1 Cu1 N4 148.05(16)
N2 Cu1 N3 145.22(17)
N1 Cu1 N3 98.11(16)
N4 Cu1 N3 91.84(16)
C24 O1 C31 117.6(5)
C30 O2 C39 118.6(4)
C1 N1 C4 105.7(4)
C1 N1 Cu1 127.5(3)
C4 N1 Cu1 126.8(3)
C9 N2 C6 105.7(4)
C9 N2 Cu1 126.7(3)
C6 N2 Cu1 127.3(3)
C10 N3 C13 106.3(4)
C10 N3 Cu1 125.9(3)
C13 N3 Cu1 127.3(3)
C18 N4 C15 106.3(4)
C18 N4 Cu1 126.7(3)
C15 N4 Cu1 127.0(3)
N1 C1 C2 113.0(5)
N1 C1 H1 123.5
C2 C1 H1 123.5
C3 C2 C1 105.6(4)
C3 C2 H2 127.2
C1 C2 H2 127.2
C2 C3 C4 107.4(4)
C2 C3 H3 126.3
C4 C3 H3 126.3
C5 C4 N1 124.3(4)
C5 C4 C3 127.5(4)
N1 C4 C3 108.2(4)
C4 C5 C6 126.1(4)
C4 C5 C19 119.5(4)
C6 C5 C19 114.4(4)
N2 C6 C5 123.2(4)
N2 C6 C7 108.2(4)
C5 C6 C7 128.5(4)
C8 C7 C6 108.2(5)
C8 C7 H7 125.9
C6 C7 H7 125.9
C7 C8 C9 105.5(5)
C7 C8 H8 127.2
C9 C8 H8 127.2
N2 C9 C8 112.4(5)
N2 C9 H9 123.8
C8 C9 H9 123.8
N3 C10 C11 111.7(5)
N3 C10 H10 124.2
C11 C10 H10 124.2
C12 C11 C10 106.0(5)
C12 C11 H11 127.0
C10 C11 H11 127.0
C11 C12 C13 107.9(5)
C11 C12 H12 126.1
C13 C12 H12 126.1
N3 C13 C14 123.3(4)
N3 C13 C12 108.1(4)
C14 C13 C12 128.5(5)
C15 C14 C13 126.3(4)
C15 C14 C25 116.8(4)
C13 C14 C25 116.9(4)
C14 C15 N4 123.8(4)
C14 C15 C16 128.2(4)
N4 C15 C16 108.0(4)
C17 C16 C15 108.0(5)
C17 C16 H16 126.0
C15 C16 H16 126.0
C16 C17 C18 106.2(5)
C16 C17 H17 126.9
C18 C17 H17 126.9
N4 C18 C17 111.6(5)
N4 C18 H18 124.2
C17 C18 H18 124.2
C20 C19 C24 118.1(5)
C20 C19 C5 122.2(5)
C24 C19 C5 119.6(5)
C19 C20 C21 121.3(6)
C19 C20 H20 119.3
C21 C20 H20 119.3
C22 C21 C20 119.6(7)
C22 C21 H21 120.2
C20 C21 H21 120.2
C21 C22 C23 120.9(6)
C21 C22 H22 119.5
C23 C22 H22 119.5
C22 C23 C24 119.1(6)
C22 C23 H23 120.5
C24 C23 H23 120.5
O1 C24 C19 115.1(5)
O1 C24 C23 123.8(6)
C19 C24 C23 121.0(6)
C26 C25 C30 118.7(5)
C26 C25 C14 123.3(5)
C30 C25 C14 118.0(4)
C25 C26 C27 120.7(6)
C25 C26 H26 119.7
C27 C26 H26 119.7
C28 C27 C26 119.5(6)
C28 C27 H27 120.2
C26 C27 H27 120.2
C27 C28 C29 121.5(6)
C27 C28 H28 119.3
C29 C28 H28 119.3
C28 C29 C30 119.3(6)
C28 C29 H29 120.3
C30 C29 H29 120.3
O2 C30 C25 114.7(4)
O2 C30 C29 125.0(5)
C25 C30 C29 120.3(5)
O1 C31 C32 108.2(5)
O1 C31 H31A 110.1
C32 C31 H31A 110.1
O1 C31 H31B 110.1
C32 C31 H31B 110.1
H31A C31 H31B 108.4
C31 C32 C33 114.9(6)
C31 C32 H32A 108.5
C33 C32 H32A 108.5
C31 C32 H32B 108.5
C33 C32 H32B 108.5
H32A C32 H32B 107.5
C34 C33 C32 114.1(6)
C34 C33 H33A 108.7
C32 C33 H33A 108.7
C34 C33 H33B 108.7
C32 C33 H33B 108.7
H33A C33 H33B 107.6
C33 C34 C35 115.1(6)
C33 C34 H34A 108.5
C35 C34 H34A 108.5
C33 C34 H34B 108.5
C35 C34 H34B 108.5
H34A C34 H34B 107.5
C34 C35 C36 114.1(6)
C34 C35 H35A 108.7
C36 C35 H35A 108.7
C34 C35 H35B 108.7
C36 C35 H35B 108.7
H35A C35 H35B 107.6
C35 C36 C37 113.3(6)
C35 C36 H36A 108.9
C37 C36 H36A 108.9
C35 C36 H36B 108.9
C37 C36 H36B 108.9
H36A C36 H36B 107.7
C38 C37 C36 116.9(6)
C38 C37 H37A 108.1
C36 C37 H37A 108.1
C38 C37 H37B 108.1
C36 C37 H37B 108.1
H37A C37 H37B 107.3
C37 C38 C39 115.3(6)
C37 C38 H38A 108.5
C39 C38 H38A 108.5
C37 C38 H38B 108.5
C39 C38 H38B 108.5
H38A C38 H38B 107.5
O2 C39 C38 107.6(5)
O2 C39 H39A 110.2
C38 C39 H39A 110.2
O2 C39 H39B 110.2
C38 C39 H39B 110.2
H39A C39 H39B 108.5

loop_
_geom_bond_atom_site_label_1
_geom_bond_atom_site_label_2
_geom_bond_distance
Cu1 N2 1.943(4)
Cu1 N1 1.954(4)
Cu1 N4 1.955(4)
Cu1 N3 1.957(4)
O1 C24 1.379(6)
O1 C31 1.410(6)
O2 C30 1.356(6)
O2 C39 1.417(6)
N1 C1 1.329(5)
N1 C4 1.390(5)
N2 C9 1.337(6)
N2 C6 1.396(5)
N3 C10 1.331(6)
N3 C13 1.395(5)
N4 C18 1.331(6)
N4 C15 1.402(5)
C1 C2 1.389(6)
C1 H1 0.9300
C2 C3 1.367(7)
C2 H2 0.9300
C3 C4 1.423(6)
C3 H3 0.9300
C4 C5 1.377(6)
C5 C6 1.406(6)
C5 C19 1.500(6)
C6 C7 1.407(6)
C7 C8 1.365(7)
C7 H7 0.9300
C8 C9 1.393(7)
C8 H8 0.9300
C9 H9 0.9300
C10 C11 1.394(7)
C10 H10 0.9300
C11 C12 1.367(7)
C11 H11 0.9300
C12 C13 1.402(7)
C12 H12 0.9300
C13 C14 1.399(6)
C14 C15 1.383(7)
C14 C25 1.507(6)
C15 C16 1.413(6)
C16 C17 1.358(7)
C16 H16 0.9300
C17 C18 1.409(6)
C17 H17 0.9300
C18 H18 0.9300
C19 C20 1.373(7)
C19 C24 1.383(7)
C20 C21 1.387(7)
C20 H20 0.9300
C21 C22 1.356(9)
C21 H21 0.9300
C22 C23 1.371(8)
C22 H22 0.9300
C23 C24 1.391(7)
C23 H23 0.9300
C25 C26 1.378(7)
C25 C30 1.387(7)
C26 C27 1.393(7)
C26 H26 0.9300
C27 C28 1.355(8)
C27 H27 0.9300
C28 C29 1.363(8)
C28 H28 0.9300
C29 C30 1.397(7)
C29 H29 0.9300
C31 C32 1.524(8)
C31 H31A 0.9700
C31 H31B 0.9700
C32 C33 1.527(8)
C32 H32A 0.9700
C32 H32B 0.9700
C33 C34 1.509(8)
C33 H33A 0.9700
C33 H33B 0.9700
C34 C35 1.514(8)
C34 H34A 0.9700
C34 H34B 0.9700
C35 C36 1.517(9)
C35 H35A 0.9700
C35 H35B 0.9700
C36 C37 1.541(8)
C36 H36A 0.9700
C36 H36B 0.9700
C37 C38 1.472(8)
C37 H37A 0.9700
C37 H37B 0.9700
C38 C39 1.487(8)
C38 H38A 0.9700
C38 H38B 0.9700
C39 H39A 0.9700
C39 H39B 0.9700

loop_
_geom_torsion_atom_site_label_1
_geom_torsion_atom_site_label_2
_geom_torsion_atom_site_label_3
_geom_torsion_atom_site_label_4
_geom_torsion
C4 N1 C1 C2 -1.5(6)
Cu1 N1 C1 C2 -179.2(4)
N1 C1 C2 C3 0.8(6)
C1 C2 C3 C4 0.2(6)
C1 N1 C4 C5 -177.9(5)
Cu1 N1 C4 C5 -0.1(7)
C1 N1 C4 C3 1.5(5)
Cu1 N1 C4 C3 179.3(3)
C2 C3 C4 C5 178.3(5)
C2 C3 C4 N1 -1.1(6)
N1 C4 C5 C6 2.3(8)
C3 C4 C5 C6 -177.0(5)
N1 C4 C5 C19 -176.1(5)
C3 C4 C5 C19 4.5(8)
C9 N2 C6 C5 -174.8(5)
Cu1 N2 C6 C5 -0.8(7)
C9 N2 C6 C7 1.1(6)
Cu1 N2 C6 C7 175.1(4)
C4 C5 C6 N2 -1.8(8)
C19 C5 C6 N2 176.7(5)
C4 C5 C6 C7 -176.8(5)
C19 C5 C6 C7 1.7(8)
N2 C6 C7 C8 -1.0(7)
C5 C6 C7 C8 174.6(5)
C6 C7 C8 C9 0.6(7)
C6 N2 C9 C8 -0.7(7)
Cu1 N2 C9 C8 -174.8(4)
C7 C8 C9 N2 0.1(8)
C13 N3 C10 C11 -0.1(6)
Cu1 N3 C10 C11 -172.7(4)
N3 C10 C11 C12 -0.7(7)
C10 C11 C12 C13 1.2(7)
C10 N3 C13 C14 -177.1(4)
Cu1 N3 C13 C14 -4.6(6)
C10 N3 C13 C12 0.8(5)
Cu1 N3 C13 C12 173.2(3)
C11 C12 C13 N3 -1.2(6)
C11 C12 C13 C14 176.5(5)
N3 C13 C14 C15 -1.1(8)
C12 C13 C14 C15 -178.5(5)
N3 C13 C14 C25 177.8(4)
C12 C13 C14 C25 0.4(7)
C13 C14 C15 N4 2.3(8)
C25 C14 C15 N4 -176.5(4)
C13 C14 C15 C16 -176.4(5)
C25 C14 C15 C16 4.7(7)
C18 N4 C15 C14 -178.1(5)
Cu1 N4 C15 C14 2.2(7)
C18 N4 C15 C16 0.8(5)
Cu1 N4 C15 C16 -178.8(3)
C14 C15 C16 C17 177.5(5)
N4 C15 C16 C17 -1.4(6)
C15 C16 C17 C18 1.4(6)
C15 N4 C18 C17 0.1(6)
Cu1 N4 C18 C17 179.7(3)
C16 C17 C18 N4 -0.9(6)
C4 C5 C19 C20 -81.5(7)
C6 C5 C19 C20 99.9(6)
C4 C5 C19 C24 103.1(6)
C6 C5 C19 C24 -75.5(6)
C24 C19 C20 C21 0.7(9)
C5 C19 C20 C21 -174.7(5)
C19 C20 C21 C22 -0.5(10)
C20 C21 C22 C23 0.7(11)
C21 C22 C23 C24 -1.0(10)
C31 O1 C24 C19 143.9(5)
C31 O1 C24 C23 -40.3(7)
C20 C19 C24 O1 174.8(5)
C5 C19 C24 O1 -9.6(7)
C20 C19 C24 C23 -1.1(8)
C5 C19 C24 C23 174.5(5)
C22 C23 C24 O1 -174.3(5)
C22 C23 C24 C19 1.2(9)
C15 C14 C25 C26 -85.8(6)
C13 C14 C25 C26 95.2(6)
C15 C14 C25 C30 91.2(6)
C13 C14 C25 C30 -87.8(6)
C30 C25 C26 C27 2.6(8)
C14 C25 C26 C27 179.6(5)
C25 C26 C27 C28 -1.2(10)
C26 C27 C28 C29 -0.6(11)
C27 C28 C29 C30 0.9(10)
C39 O2 C30 C25 159.2(5)
C39 O2 C30 C29 -20.6(8)
C26 C25 C30 O2 177.9(5)
C14 C25 C30 O2 0.8(7)
C26 C25 C30 C29 -2.3(8)
C14 C25 C30 C29 -179.4(5)
C28 C29 C30 O2 -179.7(6)
C28 C29 C30 C25 0.5(9)
C24 O1 C31 C32 -172.4(5)
O1 C31 C32 C33 54.5(7)
C31 C32 C33 C34 177.8(5)
C32 C33 C34 C35 175.7(5)
C33 C34 C35 C36 -175.1(6)
C34 C35 C36 C37 175.9(5)
C35 C36 C37 C38 77.7(8)
C36 C37 C38 C39 -172.5(6)
C30 O2 C39 C38 -155.3(5)
C37 C38 C39 O2 68.5(7)
